data_7000599
loop_
_publ_author_name
'Gurnani, Chitra'
'Jura, Marek'
'Levason, William'
'Ratnani, Raju'
'Reid, Gillian'
'Webster, Michael'

_publ_section_title
;
 Synthesis, characterisation and structures of thio-, seleno- and
 telluro-ether complexes of indium(III) halides
;
_journal_issue 9
_journal_name_full 'Dalton Transactions'
_journal_page_first 1611
_journal_page_last 1619
_journal_paper_doi 10.1039/b816148h
_journal_year 2009
_chemical_formula_moiety 'C2 H6 Br3 In Se'
_chemical_formula_sum 'C2 H6 Br3 In Se'
_chemical_formula_weight 463.58
_chemical_name_systematic
;
Tribromo(dimethylselenide-Se)indium(III)
;
_space_group_IT_number 62
_space_group_name_Hall '-P 2ac 2n'
_symmetry_cell_setting orthorhombic
_symmetry_space_group_name_Hall '-P 2ac 2n'
_symmetry_space_group_name_H-M 'P n m a'
_atom_sites_solution_hydrogens geom
_atom_sites_solution_primary direct
_atom_sites_solution_secondary difmap
_audit_creation_date 2008-08-04
_audit_creation_method 'SHELXL-97 + hand edit'
_cell_angle_alpha 90.00
_cell_angle_beta 90.00
_cell_angle_gamma 90.00
_cell_formula_units_Z 4
_cell_length_a 13.449(5)
_cell_length_b 10.233(3)
_cell_length_c 6.787(2)
_cell_measurement_reflns_used 6074
_cell_measurement_temperature 120(2)
_cell_measurement_theta_max 27.48
_cell_measurement_theta_min 2.91
_cell_volume 934.1(5)
_computing_structure_refinement 'SHELXL-97 (Sheldrick, 1997)'
_computing_structure_solution 'SHELXS-97 (Sheldrick, 1997)'
_diffrn_ambient_temperature 120(2)
_diffrn_measured_fraction_theta_full 0.997
_diffrn_measured_fraction_theta_max 0.997
_diffrn_measurement_device_type 'Bruker-Nonius 95mm CCD camera on \k-goniostat'
_diffrn_measurement_method '\f & \w scans'
_diffrn_radiation_monochromator graphite
_diffrn_radiation_source 'Bruker-Nonius FR591 rotating anode'
_diffrn_radiation_type MoK\a
_diffrn_radiation_wavelength 0.71073
_diffrn_reflns_av_R_equivalents 0.0566
_diffrn_reflns_av_sigmaI/netI 0.0458
_diffrn_reflns_limit_h_max 17
_diffrn_reflns_limit_h_min -15
_diffrn_reflns_limit_k_max 13
_diffrn_reflns_limit_k_min -11
_diffrn_reflns_limit_l_max 8
_diffrn_reflns_limit_l_min -8
_diffrn_reflns_number 6608
_diffrn_reflns_theta_full 27.47
_diffrn_reflns_theta_max 27.47
_diffrn_reflns_theta_min 3.60
_diffrn_standards_number 0
_exptl_absorpt_coefficient_mu 19.172
_exptl_absorpt_correction_T_max 1.0000
_exptl_absorpt_correction_T_min 0.4513
_exptl_absorpt_correction_type multi-scan
_exptl_absorpt_process_details 'G.M. Sheldrick, (2007). SADABS. Version 2007/2. Bruker AXS Inc.'
_exptl_crystal_colour colourless
_exptl_crystal_density_diffrn 3.297
_exptl_crystal_density_method 'not measured'
_exptl_crystal_description block
_exptl_crystal_F_000 824
_exptl_crystal_size_max 0.13
_exptl_crystal_size_mid 0.08
_exptl_crystal_size_min 0.04
_refine_diff_density_max 1.054
_refine_diff_density_min -1.519
_refine_diff_density_rms 0.260
_refine_ls_extinction_method none
_refine_ls_goodness_of_fit_ref 1.072
_refine_ls_hydrogen_treatment constr
_refine_ls_matrix_type full
_refine_ls_number_parameters 38
_refine_ls_number_reflns 1126
_refine_ls_number_restraints 0
_refine_ls_restrained_S_all 1.072
_refine_ls_R_factor_all 0.0484
_refine_ls_R_factor_gt 0.0352
_refine_ls_shift/su_max 0.000
_refine_ls_shift/su_mean 0.000
_refine_ls_structure_factor_coef Fsqd
_refine_ls_weighting_details 'w=1/[\s^2^(Fo^2^)+(0.0290P)^2^+1.0749P] where P=(Fo^2^+2Fc^2^)/3'
_refine_ls_weighting_scheme calc
_refine_ls_wR_factor_gt 0.0703
_refine_ls_wR_factor_ref 0.0752
_reflns_number_gt 927
_reflns_number_total 1126
_reflns_threshold_expression I>2sigma(I)
_cod_data_source_file b816148h.txt
_cod_data_source_block 08mj34
_cod_original_cell_volume 934.0(5)
_cod_database_code 7000599

loop_
_symmetry_equiv_pos_as_xyz
'x, y, z'
'-x+1/2, -y, z+1/2'
'-x, y+1/2, -z'
'x+1/2, -y+1/2, -z+1/2'
'-x, -y, -z'
'x-1/2, y, -z-1/2'
'x, -y-1/2, z'
'-x-1/2, y-1/2, z-1/2'

loop_
_atom_site_label
_atom_site_type_symbol
_atom_site_fract_x
_atom_site_fract_y
_atom_site_fract_z
_atom_site_U_iso_or_equiv
_atom_site_adp_type
_atom_site_occupancy
_atom_site_symmetry_multiplicity
_atom_site_calc_flag
_atom_site_refinement_flags
_atom_site_disorder_assembly
_atom_site_disorder_group
In1 In 0.23521(4) 0.2500 0.16899(8) 0.01517(16) Uani 1 2 d S . .
Br1 Br 0.42030(5) 0.2500 0.15896(12) 0.0199(2) Uani 1 2 d S . .
Br2 Br 0.17107(3) 0.45311(5) 0.32882(8) 0.01873(17) Uani 1 1 d . . .
Se1 Se 0.16410(5) 0.2500 -0.19445(11) 0.01499(19) Uani 1 2 d S . .
C1 C 0.0685(4) 0.3913(5) -0.1720(8) 0.0222(12) Uani 1 1 d . . .
H1A H 0.0300 0.3976 -0.2942 0.033 Uiso 1 1 calc R . .
H1B H 0.1038 0.4737 -0.1490 0.033 Uiso 1 1 calc R . .
H1C H 0.0235 0.3739 -0.0615 0.033 Uiso 1 1 calc R . .

loop_
_atom_site_aniso_label
_atom_site_aniso_U_11
_atom_site_aniso_U_22
_atom_site_aniso_U_33
_atom_site_aniso_U_23
_atom_site_aniso_U_13
_atom_site_aniso_U_12
In1 0.0145(3) 0.0161(3) 0.0149(3) 0.000 -0.0009(2) 0.000
Br1 0.0138(4) 0.0206(4) 0.0253(5) 0.000 -0.0004(3) 0.000
Br2 0.0190(3) 0.0189(3) 0.0183(3) -0.00297(19) 0.0011(2) 0.00049(19)
Se1 0.0158(4) 0.0161(4) 0.0131(4) 0.000 0.0002(3) 0.000
C1 0.024(3) 0.020(3) 0.023(3) -0.002(2) -0.005(2) 0.003(2)

loop_
_atom_type_symbol
_atom_type_description
_atom_type_scat_dispersion_real
_atom_type_scat_dispersion_imag
_atom_type_scat_source
C C 0.0033 0.0016 'International Tables Vol C Tables 4.2.6.8 and 6.1.1.4'
H H 0.0000 0.0000 'International Tables Vol C Tables 4.2.6.8 and 6.1.1.4'
Se Se -0.0929 2.2259 'International Tables Vol C Tables 4.2.6.8 and 6.1.1.4'
Br Br -0.2901 2.4595 'International Tables Vol C Tables 4.2.6.8 and 6.1.1.4'
In In -0.7276 1.3100 'International Tables Vol C Tables 4.2.6.8 and 6.1.1.4'

loop_
_geom_angle_atom_site_label_1
_geom_angle_atom_site_label_2
_geom_angle_atom_site_label_3
_geom_angle
_geom_angle_site_symmetry_1
_geom_angle_site_symmetry_3
_geom_angle_publ_flag
Br1 In1 Br2 110.92(2) . . ?
Br1 In1 Br2 110.92(2) . 7_565 ?
Br2 In1 Br2 112.61(4) . 7_565 ?
Br1 In1 Se1 109.63(3) . . ?
Br2 In1 Se1 106.26(2) . . ?
Br2 In1 Se1 106.26(2) 7_565 . ?
C1 Se1 C1 96.3(3) 7_565 . ?
C1 Se1 In1 99.58(17) 7_565 . ?
C1 Se1 In1 99.58(17) . . ?
Se1 C1 H1A 109.5 . . ?
Se1 C1 H1B 109.5 . . ?
H1A C1 H1B 109.5 . . ?
Se1 C1 H1C 109.5 . . ?
H1A C1 H1C 109.5 . . ?
H1B C1 H1C 109.5 . . ?

loop_
_geom_bond_atom_site_label_1
_geom_bond_atom_site_label_2
_geom_bond_distance
_geom_bond_site_symmetry_2
_geom_bond_publ_flag
In1 Br1 2.4901(12) . ?
In1 Br2 2.4981(7) . ?
In1 Br2 2.4981(7) 7_565 ?
In1 Se1 2.6455(11) . ?
Se1 C1 1.941(5) 7_565 ?
Se1 C1 1.941(5) . ?
C1 H1A 0.9800 . ?
C1 H1B 0.9800 . ?
C1 H1C 0.9800 . ?
